data_4322802
loop_
_publ_author_name
'Robert E. Allan'
'Michael A. Beswick'
'Neil Feeder'
'Michael Kranz'
'Marta E. G. Mosquera'
'Paul R. Raithby'
'Andrew E. H. Wheatley'
'Dominic S. Wright'

_publ_section_title
;
 Synthesis and Structure of the Heterobimetallic Ladder Complex
 [{(MesNH)Sn(\m-Nma)}2(Li.2THF)2] (Mes = 2,4,6-Me3C6H2, ma = 2-MeOC6H4)
;
_journal_name_full 'Inorganic Chemistry'
_journal_page_first 2602
_journal_page_last 2604
_journal_paper_doi 10.1021/ic971093x
_journal_volume 37
_journal_year 1998
_chemical_formula_sum 'C48 H70 Li2 N4 O6 Sn2'
_chemical_formula_weight 1050.34
_chemical_name_systematic
; 
 ? 
;
_space_group_IT_number 2
_symmetry_cell_setting triclinic
_symmetry_space_group_name_Hall '-P 1'
_symmetry_space_group_name_H-M 'P -1'
_atom_sites_solution_hydrogens geom
_atom_sites_solution_primary direct
_atom_sites_solution_secondary difmap
_audit_creation_method SHELXL
_cell_angle_alpha 104.45(4)
_cell_angle_beta 99.70(5)
_cell_angle_gamma 102.01(5)
_cell_formula_units_Z 1
_cell_length_a 11.080(7)
_cell_length_b 11.720(7)
_cell_length_c 10.561(5)
_cell_measurement_reflns_used 25
_cell_measurement_temperature 150(2)
_cell_volume 1263.3(14)
_computing_structure_refinement 'SHELXL-93 (Sheldrick, 1993)'
_computing_structure_solution 'SHELXS-86 (Sheldrick, 1990)'
_diffrn_ambient_temperature 150(2)
_diffrn_measurement_device AFC5R
_diffrn_measurement_method 'omega/2theta scans'
_diffrn_radiation_monochromator graphite
_diffrn_radiation_source 'fine-focus sealed tube'
_diffrn_radiation_type MoK\a
_diffrn_radiation_wavelength 0.71069
_diffrn_reflns_av_R_equivalents 0.0345
_diffrn_reflns_av_sigmaI/netI 0.0862
_diffrn_reflns_limit_h_max 14
_diffrn_reflns_limit_h_min 0
_diffrn_reflns_limit_k_max 14
_diffrn_reflns_limit_k_min -15
_diffrn_reflns_limit_l_max 13
_diffrn_reflns_limit_l_min -13
_diffrn_reflns_number 6091
_diffrn_reflns_theta_max 27.51
_diffrn_reflns_theta_min 3.01
_diffrn_standards_decay_% 0.4%
_diffrn_standards_interval_count 200
_diffrn_standards_number 3
_exptl_absorpt_coefficient_mu 1.036
_exptl_absorpt_correction_T_max 1.000
_exptl_absorpt_correction_T_min 0.961
_exptl_absorpt_correction_type empirical
_exptl_crystal_colour colourless
_exptl_crystal_density_diffrn 1.381
_exptl_crystal_F_000 540
_exptl_crystal_size_max 0.20
_exptl_crystal_size_mid 0.15
_exptl_crystal_size_min 0.15
_refine_diff_density_max 0.755
_refine_diff_density_min -0.794
_refine_diff_density_rms 0.227
_refine_ls_extinction_method none
_refine_ls_goodness_of_fit_all 1.078
_refine_ls_goodness_of_fit_obs 1.100
_refine_ls_matrix_type full
_refine_ls_number_parameters 287
_refine_ls_number_reflns 5794
_refine_ls_number_restraints 0
_refine_ls_restrained_S_all 1.079
_refine_ls_restrained_S_obs 1.100
_refine_ls_R_factor_all 0.0841
_refine_ls_R_factor_obs 0.0463
_refine_ls_shift/esd_max -0.135
_refine_ls_shift/esd_mean 0.004
_refine_ls_structure_factor_coef Fsqd
_refine_ls_weighting_details 'w=1/[\s^2^(Fo^2^)+(0.0567P)^2^+0.0000P] where P=(Fo^2^+2Fc^2^)/3'
_refine_ls_weighting_scheme calc
_refine_ls_wR_factor_all 0.1287
_refine_ls_wR_factor_obs 0.1143
_reflns_number_observed 4454
_reflns_number_total 5795
_reflns_observed_criterion >2sigma(I)
_cod_data_source_file ic971093x.cif
_cod_data_source_block dw970
_cod_depositor_comments
;
The following automatic conversions were performed:

'_refine_ls_weighting_scheme' value 'calc
w=1/[\s^2^(Fo^2^)+(0.0567P)^2^+0.0000P] where P=(Fo^2^+2Fc^2^)/3' was
changed to 'calc'. New tag '_refine_ls_weighting_details' was
created. The value of the new tag was set to
'w=1/[\s^2^(Fo^2^)+(0.0567P)^2^+0.0000P] where P=(Fo^2^+2Fc^2^)/3'.

Automatic conversion script
Id: cif_fix_values 3143 2015-03-26 13:38:13Z robertas 
;
_cod_original_cell_volume 1263.3(13)
_cod_database_code 4322802

loop_
_symmetry_equiv_pos_as_xyz
'x, y, z'
'-x, -y, -z'

loop_
_atom_site_aniso_label
_atom_site_aniso_U_11
_atom_site_aniso_U_22
_atom_site_aniso_U_33
_atom_site_aniso_U_23
_atom_site_aniso_U_13
_atom_site_aniso_U_12
Li1 0.036(5) 0.038(5) 0.040(5) 0.016(4) 0.010(4) 0.016(4)
Sn1 0.0248(2) 0.0256(2) 0.0244(2) 0.00933(11) 0.00318(11) 0.00548(11)
O1 0.044(2) 0.030(2) 0.038(2) 0.016(2) 0.005(2) 0.001(2)
O2 0.052(2) 0.035(2) 0.059(3) 0.009(2) 0.018(2) 0.013(2)
O3 0.037(2) 0.048(2) 0.052(2) 0.026(2) -0.003(2) 0.004(2)
N1 0.030(2) 0.019(2) 0.029(2) 0.007(2) 0.007(2) 0.004(2)
N2 0.030(2) 0.031(2) 0.025(2) 0.012(2) 0.004(2) 0.006(2)
C1 0.053(4) 0.045(3) 0.052(4) 0.031(3) 0.011(3) 0.012(3)
C2 0.031(3) 0.024(2) 0.048(3) 0.016(2) 0.007(2) 0.006(2)
C3 0.046(3) 0.026(3) 0.058(4) 0.016(2) 0.007(3) 0.003(2)
C4 0.075(5) 0.021(3) 0.066(4) 0.007(3) -0.011(4) 0.002(3)
C5 0.080(5) 0.028(3) 0.044(3) -0.001(2) -0.012(3) 0.004(3)
C6 0.065(4) 0.029(3) 0.038(3) 0.006(2) -0.003(3) 0.006(3)
C7 0.031(2) 0.024(2) 0.034(2) 0.007(2) 0.007(2) 0.008(2)
C8 0.021(2) 0.029(2) 0.033(2) 0.012(2) 0.008(2) 0.012(2)
C9 0.026(2) 0.036(3) 0.033(2) 0.014(2) 0.008(2) 0.009(2)
C10 0.035(3) 0.053(3) 0.034(3) 0.021(2) 0.011(2) 0.017(2)
C11 0.033(3) 0.049(3) 0.049(3) 0.031(3) 0.016(2) 0.014(2)
C12 0.025(2) 0.038(3) 0.051(3) 0.022(2) 0.008(2) 0.007(2)
C13 0.022(2) 0.032(2) 0.037(3) 0.010(2) 0.007(2) 0.010(2)
C14 0.042(3) 0.049(3) 0.029(3) 0.008(2) 0.005(2) 0.003(3)
C15 0.050(4) 0.077(5) 0.068(4) 0.051(4) 0.021(3) 0.016(3)
C16 0.030(3) 0.038(3) 0.041(3) 0.004(2) -0.002(2) -0.006(2)
C17 0.136(9) 0.034(4) 0.200(12) 0.008(5) 0.119(9) 0.001(5)
C18 0.275(18) 0.042(5) 0.321(20) 0.008(8) 0.261(17) 0.010(7)
C19 0.227(16) 0.081(8) 0.234(16) -0.043(9) 0.184(14) -0.018(9)
C20 0.046(4) 0.059(5) 0.109(7) -0.004(4) 0.026(4) 0.006(3)
C21 0.059(4) 0.059(4) 0.076(5) 0.038(4) -0.018(4) -0.013(3)
C22 0.045(3) 0.049(3) 0.055(4) 0.014(3) 0.006(3) 0.019(3)
C23 0.045(3) 0.053(4) 0.059(4) 0.033(3) 0.013(3) 0.022(3)
C24 0.035(3) 0.040(3) 0.060(4) 0.025(3) 0.000(3) 0.009(2)

loop_
_atom_site_label
_atom_site_type_symbol
_atom_site_fract_x
_atom_site_fract_y
_atom_site_fract_z
_atom_site_U_iso_or_equiv
_atom_site_thermal_displace_type
_atom_site_occupancy
_atom_site_calc_flag
_atom_site_refinement_flags
_atom_site_disorder_group
Li1 Li 0.6764(8) 0.3864(8) -0.0922(9) 0.036(2) Uani 1 d . .
Sn1 Sn 0.52448(3) 0.48200(3) 0.15423(3) 0.02504(10) Uani 1 d . .
O1 O 0.4821(4) 0.2367(3) 0.1144(4) 0.0381(8) Uani 1 d . .
O2 O 0.6987(4) 0.2457(4) -0.2233(4) 0.0489(10) Uani 1 d . .
O3 O 0.8080(4) 0.3952(4) 0.0660(4) 0.0462(10) Uani 1 d . .
N1 N 0.4966(4) 0.3789(3) -0.0529(4) 0.0264(8) Uani 1 d . .
N2 N 0.3127(4) 0.4473(4) 0.1308(4) 0.0285(8) Uani 1 d . .
H2N H 0.2802(51) 0.4012(48) 0.0450(55) 0.034 Uiso 1 d . .
C1 C 0.4559(6) 0.1768(5) 0.2130(6) 0.0472(14) Uani 1 d . .
H1A H 0.4949(35) 0.2334(13) 0.3031(6) 0.071 Uiso 1 calc R .
H1B H 0.4908(36) 0.1056(23) 0.2009(28) 0.071 Uiso 1 calc R .
H1C H 0.3639(6) 0.1502(35) 0.2025(28) 0.071 Uiso 1 calc R .
C2 C 0.4177(5) 0.1797(4) -0.0179(5) 0.0337(11) Uani 1 d . .
C3 C 0.3509(5) 0.0579(5) -0.0652(6) 0.0444(13) Uani 1 d . .
H3A H 0.3507(5) 0.0082(5) -0.0066(6) 0.053 Uiso 1 calc R .
C4 C 0.2846(7) 0.0087(5) -0.1977(7) 0.060(2) Uani 1 d . .
H4A H 0.2385(7) -0.0748(5) -0.2304(7) 0.072 Uiso 1 calc R .
C5 C 0.2855(7) 0.0811(5) -0.2822(6) 0.058(2) Uani 1 d . .
H5A H 0.2373(7) 0.0479(5) -0.3725(6) 0.069 Uiso 1 calc R .
C6 C 0.3566(6) 0.2032(5) -0.2365(6) 0.0478(15) Uani 1 d . .
H6A H 0.3581(6) 0.2503(5) -0.2978(6) 0.057 Uiso 1 calc R .
C7 C 0.4261(5) 0.2584(4) -0.1023(5) 0.0299(10) Uani 1 d . .
C8 C 0.2525(4) 0.3844(4) 0.2092(5) 0.0263(9) Uani 1 d . .
C9 C 0.2850(4) 0.4334(5) 0.3516(5) 0.0305(10) Uani 1 d . .
C10 C 0.2293(5) 0.3677(5) 0.4293(5) 0.0379(12) Uani 1 d . .
H10A H 0.2538(5) 0.4008(5) 0.5244(5) 0.046 Uiso 1 calc R .
C11 C 0.1393(5) 0.2558(5) 0.3740(6) 0.0393(12) Uani 1 d . .
C12 C 0.1043(5) 0.2112(5) 0.2348(6) 0.0366(12) Uani 1 d . .
H12A H 0.0414(5) 0.1359(5) 0.1945(6) 0.044 Uiso 1 calc R .
C13 C 0.1572(4) 0.2722(4) 0.1512(5) 0.0299(10) Uani 1 d . .
C14 C 0.3756(5) 0.5580(5) 0.4195(5) 0.0424(13) Uani 1 d . .
H14A H 0.3635(27) 0.5894(17) 0.5103(16) 0.064 Uiso 1 calc R .
H14B H 0.3591(26) 0.6137(11) 0.3672(22) 0.064 Uiso 1 calc R .
H14C H 0.4631(5) 0.5517(8) 0.4251(37) 0.064 Uiso 1 calc R .
C15 C 0.0783(6) 0.1879(7) 0.4617(7) 0.059(2) Uani 1 d . .
H15A H 0.0638(42) 0.0999(7) 0.4215(26) 0.088 Uiso 1 calc R .
H15B H -0.0029(22) 0.2068(35) 0.4687(40) 0.088 Uiso 1 calc R .
H15C H 0.1346(21) 0.2133(33) 0.5515(16) 0.088 Uiso 1 calc R .
C16 C 0.1090(5) 0.2214(5) 0.0007(5) 0.0416(13) Uani 1 d . .
H16A H 0.0430(27) 0.1448(19) -0.0210(6) 0.062 Uiso 1 calc R .
H16B H 0.1792(9) 0.2059(34) -0.0405(6) 0.062 Uiso 1 calc R .
H16C H 0.0735(34) 0.2804(16) -0.0342(7) 0.062 Uiso 1 calc R .
C17 C 0.6390(11) 0.1214(7) -0.2695(13) 0.122(5) Uani 1 d . .
H17A H 0.6267(11) 0.0912(7) -0.1918(13) 0.146 Uiso 1 calc R .
H17B H 0.5542(11) 0.1084(7) -0.3275(13) 0.146 Uiso 1 calc R .
C18 C 0.7050(15) 0.0572(8) -0.3388(17) 0.202(9) Uani 1 d . .
H18A H 0.6511(15) 0.0060(8) -0.4278(17) 0.243 Uiso 1 calc R .
H18B H 0.7359(15) 0.0033(8) -0.2897(17) 0.243 Uiso 1 calc R .
C19 C 0.8111(15) 0.1439(10) -0.3549(15) 0.190(9) Uani 1 d . .
H19A H 0.8908(15) 0.1196(10) -0.3337(15) 0.228 Uiso 1 calc R .
H19B H 0.7971(15) 0.1489(10) -0.4482(15) 0.228 Uiso 1 calc R .
C20 C 0.8171(7) 0.2593(7) -0.2615(9) 0.077(2) Uani 1 d . .
H20A H 0.8878(7) 0.2797(7) -0.1818(9) 0.092 Uiso 1 calc R .
H20B H 0.8304(7) 0.3254(7) -0.3047(9) 0.092 Uiso 1 calc R .
C21 C 0.8978(7) 0.5014(7) 0.1607(7) 0.070(2) Uani 1 d . .
H21A H 0.8581(7) 0.5703(7) 0.1794(7) 0.083 Uiso 1 calc R .
H21B H 0.9721(7) 0.5260(7) 0.1237(7) 0.083 Uiso 1 calc R .
C22 C 0.9383(6) 0.4697(6) 0.2871(6) 0.0493(14) Uani 1 d . .
H22A H 0.9413(6) 0.5365(6) 0.3673(6) 0.059 Uiso 1 calc R .
H22B H 1.0228(6) 0.4531(6) 0.2936(6) 0.059 Uiso 1 calc R .
C23 C 0.8363(6) 0.3554(6) 0.2737(6) 0.0477(14) Uani 1 d . .
H23A H 0.8706(6) 0.3018(6) 0.3210(6) 0.057 Uiso 1 calc R .
H23B H 0.7638(6) 0.3761(6) 0.3091(6) 0.057 Uiso 1 calc R .
C24 C 0.7985(5) 0.2968(5) 0.1247(6) 0.0445(14) Uani 1 d . .
H24A H 0.8559(5) 0.2463(5) 0.0958(6) 0.053 Uiso 1 calc R .
H24B H 0.7105(5) 0.2442(5) 0.0975(6) 0.053 Uiso 1 calc R .

loop_
_atom_type_symbol
_atom_type_description
_atom_type_scat_dispersion_real
_atom_type_scat_dispersion_imag
_atom_type_scat_source
C C 0.0033 0.0016 'International Tables Vol C Tables 4.2.6.8 and 6.1.1.4'
H H 0.0000 0.0000 'International Tables Vol C Tables 4.2.6.8 and 6.1.1.4'
Li Li -0.0003 0.0001 'International Tables Vol C Tables 4.2.6.8 and 6.1.1.4'
N N 0.0061 0.0033 'International Tables Vol C Tables 4.2.6.8 and 6.1.1.4'
Sn Sn -0.6537 1.4246 'International Tables Vol C Tables 4.2.6.8 and 6.1.1.4'
O O 0.0106 0.0060 'International Tables Vol C Tables 4.2.6.8 and 6.1.1.4'

loop_
_geom_angle_atom_site_label_1
_geom_angle_atom_site_label_2
_geom_angle_atom_site_label_3
_geom_angle
_geom_angle_site_symmetry_1
_geom_angle_site_symmetry_3
_geom_angle_publ_flag
O2 Li1 O3 99.4(4) . . ?
O2 Li1 N2 121.6(5) . 2_665 ?
O3 Li1 N2 113.3(5) . 2_665 ?
O2 Li1 N1 118.3(5) . . ?
O3 Li1 N1 113.6(5) . . ?
N2 Li1 N1 91.7(4) 2_665 . ?
O2 Li1 Sn1 123.2(4) . 2_665 ?
O3 Li1 Sn1 137.4(4) . 2_665 ?
N2 Li1 Sn1 48.0(2) 2_665 2_665 ?
N1 Li1 Sn1 46.2(2) . 2_665 ?
O2 Li1 Sn1 145.9(4) . . ?
O3 Li1 Sn1 81.5(3) . . ?
N2 Li1 Sn1 88.0(3) 2_665 . ?
N1 Li1 Sn1 37.1(2) . . ?
Sn1 Li1 Sn1 62.4(2) 2_665 . ?
N1 Sn1 N1 78.8(2) . 2_665 ?
N1 Sn1 N2 90.4(2) . . ?
N1 Sn1 N2 84.36(15) 2_665 . ?
N1 Sn1 Li1 93.6(2) . 2_665 ?
N1 Sn1 Li1 43.6(2) 2_665 2_665 ?
N2 Sn1 Li1 43.1(2) . 2_665 ?
N1 Sn1 Li1 35.8(2) . . ?
N1 Sn1 Li1 83.1(2) 2_665 . ?
N2 Sn1 Li1 126.1(2) . . ?
Li1 Sn1 Li1 117.6(2) 2_665 . ?
C2 O1 C1 118.4(4) . . ?
C17 O2 C20 106.1(5) . . ?
C17 O2 Li1 134.9(5) . . ?
C20 O2 Li1 117.1(5) . . ?
C24 O3 C21 108.3(4) . . ?
C24 O3 Li1 120.7(4) . . ?
C21 O3 Li1 128.5(4) . . ?
C7 N1 Li1 107.7(4) . . ?
C7 N1 Sn1 121.5(3) . . ?
Li1 N1 Sn1 107.1(3) . . ?
C7 N1 Sn1 123.9(3) . 2_665 ?
Li1 N1 Sn1 90.2(3) . 2_665 ?
Sn1 N1 Sn1 101.2(2) . 2_665 ?
C8 N2 Li1 136.6(4) . 2_665 ?
C8 N2 Sn1 120.0(3) . . ?
Li1 N2 Sn1 88.9(3) 2_665 . ?
O1 C2 C3 123.3(5) . . ?
O1 C2 C7 113.9(4) . . ?
C3 C2 C7 122.9(5) . . ?
C4 C3 C2 119.9(5) . . ?
C5 C4 C3 119.8(5) . . ?
C4 C5 C6 120.7(6) . . ?
C5 C6 C7 122.0(5) . . ?
N1 C7 C6 123.8(5) . . ?
N1 C7 C2 121.5(4) . . ?
C6 C7 C2 114.7(5) . . ?
N2 C8 C13 122.1(4) . . ?
N2 C8 C9 119.9(4) . . ?
C13 C8 C9 118.0(4) . . ?
C10 C9 C8 119.7(5) . . ?
C10 C9 C14 119.4(5) . . ?
C8 C9 C14 120.9(4) . . ?
C11 C10 C9 122.9(5) . . ?
C12 C11 C10 117.0(5) . . ?
C12 C11 C15 121.5(5) . . ?
C10 C11 C15 121.5(5) . . ?
C11 C12 C13 122.9(5) . . ?
C12 C13 C8 119.5(5) . . ?
C12 C13 C16 119.8(5) . . ?
C8 C13 C16 120.7(4) . . ?
C18 C17 O2 112.5(8) . . ?
C17 C18 C19 107.2(8) . . ?
C20 C19 C18 105.3(8) . . ?
O2 C20 C19 106.5(7) . . ?
O3 C21 C22 107.8(5) . . ?
C21 C22 C23 103.7(5) . . ?
C24 C23 C22 102.1(5) . . ?
O3 C24 C23 105.8(5) . . ?

loop_
_geom_bond_atom_site_label_1
_geom_bond_atom_site_label_2
_geom_bond_distance
_geom_bond_site_symmetry_2
_geom_bond_publ_flag
Li1 O2 1.960(10) . ?
Li1 O3 1.990(10) . ?
Li1 N2 2.072(10) 2_665 ?
Li1 N1 2.091(10) . ?
Li1 Sn1 3.034(9) 2_665 ?
Li1 Sn1 3.415(9) . ?
Sn1 N1 2.154(4) . ?
Sn1 N1 2.191(4) 2_665 ?
Sn1 N2 2.257(4) . ?
Sn1 Li1 3.034(9) 2_665 ?
O1 C2 1.382(6) . ?
O1 C1 1.430(6) . ?
O2 C17 1.391(8) . ?
O2 C20 1.425(8) . ?
O3 C24 1.433(6) . ?
O3 C21 1.437(7) . ?
N1 C7 1.383(6) . ?
N1 Sn1 2.191(4) 2_665 ?
N2 C8 1.401(6) . ?
N2 Li1 2.072(10) 2_665 ?
C2 C3 1.384(7) . ?
C2 C7 1.433(7) . ?
C3 C4 1.380(9) . ?
C4 C5 1.376(9) . ?
C5 C6 1.400(8) . ?
C6 C7 1.410(7) . ?
C8 C13 1.421(7) . ?
C8 C9 1.421(7) . ?
C9 C10 1.391(7) . ?
C9 C14 1.510(7) . ?
C10 C11 1.390(8) . ?
C11 C12 1.388(8) . ?
C11 C15 1.517(7) . ?
C12 C13 1.396(7) . ?
C13 C16 1.509(7) . ?
C17 C18 1.331(12) . ?
C18 C19 1.448(13) . ?
C19 C20 1.444(11) . ?
C21 C22 1.495(8) . ?
C22 C23 1.521(8) . ?
C23 C24 1.497(8) . ?
